data_4020799
loop_
_publ_author_name
'Nigel A. Swain'
'Richard C. D. Brown'
'Gordon Bruton'

_publ_section_title
;
 A Versatile Stereoselective Synthesis of endo,exo-Furofuranones:
 Application to the Enantioselective Synthesis of Furofuran Lignans
;
_journal_name_full 'Journal of Organic Chemistry'
_journal_page_first 122
_journal_page_last 129
_journal_paper_doi 10.1021/jo035365r
_journal_volume 69
_journal_year 2004
_chemical_formula_sum 'C15 H16 O7 S'
_chemical_formula_weight 340.34
_space_group_IT_number 19
_symmetry_cell_setting orthorhombic
_symmetry_space_group_name_Hall 'P 2ac 2ab'
_symmetry_space_group_name_H-M 'P 21 21 21'
_cell_angle_alpha 90.00
_cell_angle_beta 90.00
_cell_angle_gamma 90.00
_cell_formula_units_Z 4
_cell_length_a 6.98690(10)
_cell_length_b 10.6937(2)
_cell_length_c 20.5161(5)
_cell_measurement_temperature 120(2)
_cell_volume 1532.88(5)
_diffrn_ambient_temperature 120(2)
_exptl_crystal_density_diffrn 1.475
_cod_depositor_comments
;
The following automatic conversions were performed:
'_symmetry_cell_setting' value 'Orthorhombic' changed to 'orthorhombic'
according to '/home/saulius/struct/CIF-dictionaries/cif_core.dic'
dictionary named 'cif_core.dic' version 2.4.1 from 2010-06-29.

Automatic conversion script
Id: cif_fix_enum 1527 2010-12-29 10:47:43Z saulius 
;
_cod_database_code 4020799

loop_
_symmetry_equiv_pos_as_xyz
'x, y, z'
'-x+1/2, -y, z+1/2'
'x+1/2, -y+1/2, -z'
'-x, y+1/2, -z+1/2'

loop_
_atom_site_label
_atom_site_type_symbol
_atom_site_fract_x
_atom_site_fract_y
_atom_site_fract_z
_atom_site_U_iso_or_equiv
_atom_site_adp_type
_atom_site_occupancy
_atom_site_symmetry_multiplicity
_atom_site_calc_flag
_atom_site_refinement_flags
_atom_site_disorder_assembly
_atom_site_disorder_group
S1 S 0.79233(8) 0.36025(5) 0.49753(3) 0.02199(13) Uani 1 1 d . . .
O1 O 0.6048(2) 0.44576(14) 0.49169(8) 0.0261(4) Uani 1 1 d . . .
O2 O 0.7726(3) 0.28160(16) 0.55318(8) 0.0337(4) Uani 1 1 d . . .
O3 O 0.9571(2) 0.43940(14) 0.49452(9) 0.0302(4) Uani 1 1 d . . .
O4 O 0.6029(2) 0.66596(15) 0.43164(7) 0.0255(4) Uani 1 1 d . . .
O5 O 0.4897(2) 0.86587(16) 0.70701(7) 0.0255(4) Uani 1 1 d . . .
O6 O 0.6305(2) 0.87450(17) 0.80419(7) 0.0316(4) Uani 1 1 d . . .
O7 O 1.0839(3) 1.06251(19) 0.70230(9) 0.0443(5) Uani 1 1 d . . .
C1 C 0.5996(3) 0.5548(2) 0.53045(11) 0.0216(5) Uani 1 1 d . . .
C2 C 0.5944(3) 0.66967(19) 0.49805(11) 0.0210(4) Uani 1 1 d . . .
C3 C 0.5767(3) 0.7780(2) 0.53477(11) 0.0213(5) Uani 1 1 d . . .
C4 C 0.5661(3) 0.7707(2) 0.60286(12) 0.0210(5) Uani 1 1 d . . .
C5 C 0.5753(3) 0.6567(2) 0.63402(11) 0.0231(5) Uani 1 1 d . . .
C6 C 0.5917(3) 0.5479(2) 0.59722(11) 0.0235(5) Uani 1 1 d . . .
C7 C 0.5339(3) 0.8925(2) 0.63912(11) 0.0240(5) Uani 1 1 d . . .
C8 C 0.7041(4) 0.9803(2) 0.64046(11) 0.0247(5) Uani 1 1 d . . .
C9 C 0.6784(4) 1.0960(2) 0.67873(12) 0.0291(6) Uani 1 1 d . . .
C10 C 0.7727(3) 0.9825(2) 0.71176(11) 0.0234(5) Uani 1 1 d . . .
C11 C 0.6321(3) 0.9039(2) 0.74772(11) 0.0243(5) Uani 1 1 d . . .
C12 C 0.7653(4) 0.2755(3) 0.42563(13) 0.0280(6) Uani 1 1 d . . .
C13 C 0.5868(4) 0.7831(3) 0.39799(13) 0.0280(6) Uani 1 1 d . . .
C14 C 0.9793(4) 0.9889(2) 0.72989(12) 0.0279(6) Uani 1 1 d . . .
C15 C 1.0515(4) 0.9025(3) 0.78196(15) 0.0366(7) Uani 1 1 d . . .
H3 H 0.566(3) 0.861(2) 0.5119(11) 0.022(6) Uiso 1 1 d . . .
H5 H 0.567(3) 0.654(2) 0.6825(12) 0.019(6) Uiso 1 1 d . . .
H6 H 0.594(3) 0.470(2) 0.6168(12) 0.022(6) Uiso 1 1 d . . .
H7 H 0.424(3) 0.933(2) 0.6215(10) 0.011(5) Uiso 1 1 d . . .
H8 H 0.797(4) 0.978(2) 0.6054(12) 0.028(6) Uiso 1 1 d . . .
H9A H 0.548(3) 1.118(2) 0.6950(11) 0.021(6) Uiso 1 1 d . . .
H9B H 0.757(4) 1.164(3) 0.6682(12) 0.029(7) Uiso 1 1 d . . .
H12A H 0.654(4) 0.225(2) 0.4318(11) 0.024(6) Uiso 1 1 d . . .
H12B H 0.872(5) 0.232(3) 0.4226(14) 0.055(9) Uiso 1 1 d . . .
H12C H 0.748(5) 0.331(3) 0.3913(15) 0.056(10) Uiso 1 1 d . . .
H13A H 0.681(4) 0.836(2) 0.4112(12) 0.027(7) Uiso 1 1 d . . .
H13B H 0.467(4) 0.819(2) 0.4048(11) 0.023(7) Uiso 1 1 d . . .
H13C H 0.597(4) 0.767(3) 0.3508(15) 0.038(7) Uiso 1 1 d . . .
H15A H 1.197(5) 0.910(3) 0.7802(15) 0.061(9) Uiso 1 1 d . . .
H15B H 1.006(4) 0.938(3) 0.8223(16) 0.044(8) Uiso 1 1 d . . .
H15C H 0.988(4) 0.820(3) 0.7772(14) 0.042(8) Uiso 1 1 d . . .

loop_
_atom_site_aniso_label
_atom_site_aniso_U_11
_atom_site_aniso_U_22
_atom_site_aniso_U_33
_atom_site_aniso_U_23
_atom_site_aniso_U_13
_atom_site_aniso_U_12
S1 0.0247(3) 0.0182(3) 0.0231(3) 0.0000(3) 0.0014(2) 0.0006(2)
O1 0.0251(8) 0.0201(8) 0.0330(9) -0.0068(8) -0.0038(7) 0.0020(6)
O2 0.0516(12) 0.0242(9) 0.0254(8) 0.0039(7) 0.0037(8) 0.0021(8)
O3 0.0252(8) 0.0243(9) 0.0412(10) -0.0017(9) 0.0008(8) -0.0016(7)
O4 0.0300(9) 0.0270(10) 0.0195(8) -0.0018(7) -0.0018(7) 0.0006(7)
O5 0.0273(8) 0.0280(9) 0.0211(8) -0.0025(8) 0.0066(6) 0.0004(7)
O6 0.0363(10) 0.0380(11) 0.0206(8) 0.0042(8) 0.0048(7) 0.0065(8)
O7 0.0407(11) 0.0463(12) 0.0458(12) 0.0115(10) -0.0011(9) -0.0137(10)
C1 0.0185(11) 0.0169(12) 0.0295(12) -0.0061(10) 0.0004(9) -0.0007(9)
C2 0.0166(10) 0.0236(12) 0.0229(11) -0.0015(11) -0.0008(10) 0.0009(8)
C3 0.0184(11) 0.0230(13) 0.0227(12) 0.0004(10) -0.0018(9) 0.0006(10)
C4 0.0162(11) 0.0222(13) 0.0247(12) -0.0035(10) -0.0005(9) -0.0007(9)
C5 0.0240(12) 0.0241(13) 0.0211(12) -0.0005(10) 0.0022(9) 0.0020(10)
C6 0.0213(12) 0.0216(14) 0.0275(13) 0.0029(11) 0.0015(9) 0.0000(10)
C7 0.0255(13) 0.0276(14) 0.0190(11) 0.0016(10) 0.0012(9) 0.0058(10)
C8 0.0337(13) 0.0223(13) 0.0181(11) -0.0008(9) 0.0017(11) -0.0002(11)
C9 0.0429(17) 0.0201(13) 0.0242(12) 0.0016(10) -0.0033(11) 0.0042(12)
C10 0.0316(13) 0.0200(12) 0.0187(11) -0.0004(9) -0.0003(10) 0.0027(10)
C11 0.0288(12) 0.0217(12) 0.0223(12) -0.0030(10) 0.0034(9) 0.0076(10)
C12 0.0296(15) 0.0265(14) 0.0281(13) -0.0029(12) 0.0030(10) 0.0018(12)
C13 0.0284(14) 0.0305(15) 0.0251(14) 0.0016(12) -0.0018(11) 0.0039(12)
C14 0.0338(14) 0.0262(14) 0.0238(13) -0.0040(11) -0.0005(10) -0.0010(11)
C15 0.0278(15) 0.0451(19) 0.0369(16) 0.0067(14) -0.0034(11) 0.0007(13)

loop_
_geom_bond_atom_site_label_1
_geom_bond_atom_site_label_2
_geom_bond_distance
_geom_bond_site_symmetry_2
_geom_bond_publ_flag
S1 O2 1.4249(17) . ?
S1 O3 1.4300(16) . ?
S1 O1 1.6023(15) . ?
S1 C12 1.742(3) . ?
O1 C1 1.412(3) . ?
O4 C2 1.364(3) . ?
O4 C13 1.435(3) . ?
O5 C11 1.361(3) . ?
O5 C7 1.455(3) . ?
O6 C11 1.200(3) . ?
O7 C14 1.214(3) . ?
C1 C6 1.373(3) . ?
C1 C2 1.397(3) . ?
C2 C3 1.387(3) . ?
C3 C4 1.401(3) . ?
C3 H3 1.00(3) . ?
C4 C5 1.379(3) . ?
C4 C7 1.516(3) . ?
C5 C6 1.392(3) . ?
C5 H5 1.00(2) . ?
C6 H6 0.92(3) . ?
C7 C8 1.516(3) . ?
C7 H7 0.95(2) . ?
C8 C9 1.476(3) . ?
C8 C10 1.539(3) . ?
C8 H8 0.97(3) . ?
C9 C10 1.538(3) . ?
C9 H9A 1.00(2) . ?
C9 H9B 0.93(3) . ?
C10 C11 1.489(3) . ?
C10 C14 1.492(4) . ?
C12 H12A 0.95(3) . ?
C12 H12B 0.88(4) . ?
C12 H12C 0.93(3) . ?
C13 H13A 0.91(3) . ?
C13 H13B 0.94(3) . ?
C13 H13C 0.99(3) . ?
C14 C15 1.500(4) . ?
C15 H15A 1.02(4) . ?
C15 H15B 0.96(3) . ?
C15 H15C 0.99(3) . ?

loop_
_cod_related_entry_id
_cod_related_entry_database
_cod_related_entry_code
1 ChemSpider 9557138
